data_7108224
loop_
_publ_author_name
'Teng Zhang'
'Feijie Song'
'Wenbin Lin'

_publ_section_title
;
 Blocking bimolecular activation pathways leads to different
 regioselectivity in metal-organic framework catalysis
;
_journal_name_full Chem.Commun.
_journal_page_first 8766
_journal_paper_doi 10.1039/c2cc34033j
_journal_volume 48
_journal_year 2012
_chemical_formula_sum 'C150 Co5 N10 O41 Zn4'
_chemical_formula_weight 3153.73
_chemical_name_systematic
;
?
;
_space_group_IT_number 23
_symmetry_cell_setting orthorhombic
_symmetry_space_group_name_Hall 'I 2 2'
_symmetry_space_group_name_H-M 'I 2 2 2'
_atom_sites_solution_hydrogens none
_atom_sites_solution_primary direct
_atom_sites_solution_secondary difmap
_audit_creation_method SHELXL-97
_cell_angle_alpha 90.00
_cell_angle_beta 90.00
_cell_angle_gamma 90.00
_cell_formula_units_Z 2
_cell_length_a 17.9269(9)
_cell_length_b 19.2699(10)
_cell_length_c 50.450(3)
_cell_measurement_reflns_used 9187
_cell_measurement_temperature 293(2)
_cell_measurement_theta_max 36.41
_cell_measurement_theta_min 2.45
_cell_volume 17427.9(16)
_computing_cell_refinement 'Bruker SMART'
_computing_data_collection 'Bruker SMART'
_computing_data_reduction 'Bruker SAINT'
_computing_molecular_graphics 'Bruker SHELXTL'
_computing_publication_material 'Bruker SHELXTL'
_computing_structure_refinement 'SHELXL-97 (Sheldrick, 1997)'
_computing_structure_solution 'SHELXS-97 (Sheldrick, 1990)'
_diffrn_ambient_temperature 293(2)
_diffrn_measured_fraction_theta_full 0.993
_diffrn_measured_fraction_theta_max 0.993
_diffrn_measurement_device_type 'CCD area detector'
_diffrn_measurement_method 'phi and omega scans'
_diffrn_radiation_monochromator graphite
_diffrn_radiation_source 'fine-focus sealed tube'
_diffrn_radiation_type CuK\a
_diffrn_radiation_wavelength 1.54178
_diffrn_reflns_av_R_equivalents 0.0596
_diffrn_reflns_av_sigmaI/netI 0.0595
_diffrn_reflns_limit_h_max 13
_diffrn_reflns_limit_h_min -13
_diffrn_reflns_limit_k_max 14
_diffrn_reflns_limit_k_min -14
_diffrn_reflns_limit_l_max 38
_diffrn_reflns_limit_l_min -36
_diffrn_reflns_number 16349
_diffrn_reflns_theta_full 36.42
_diffrn_reflns_theta_max 36.42
_diffrn_reflns_theta_min 1.75
_exptl_absorpt_coefficient_mu 2.408
_exptl_absorpt_correction_type numerical
_exptl_absorpt_process_details SADABS
_exptl_crystal_density_diffrn 0.601
_exptl_crystal_density_method 'not measured'
_exptl_crystal_F_000 3106
_exptl_crystal_size_max 0.5
_exptl_crystal_size_mid 0.2
_exptl_crystal_size_min 0.1
_refine_diff_density_max 0.698
_refine_diff_density_min -0.216
_refine_diff_density_rms 0.054
_refine_ls_abs_structure_details 'Flack H D (1983), Acta Cryst. A39, 876-881'
_refine_ls_abs_structure_Flack 0.246(19)
_refine_ls_extinction_method none
_refine_ls_goodness_of_fit_ref 1.451
_refine_ls_hydrogen_treatment none
_refine_ls_matrix_type full
_refine_ls_number_parameters 194
_refine_ls_number_reflns 4129
_refine_ls_number_restraints 88
_refine_ls_restrained_S_all 1.471
_refine_ls_R_factor_all 0.1027
_refine_ls_R_factor_gt 0.0839
_refine_ls_shift/su_max 0.001
_refine_ls_shift/su_mean 0.000
_refine_ls_structure_factor_coef Fsqd
_refine_ls_weighting_details 'calc w=1/[\s^2^(Fo^2^)+(0.1000P)^2^+0.0000P] where P=(Fo^2^+2Fc^2^)/3'
_refine_ls_weighting_scheme calc
_refine_ls_wR_factor_gt 0.2247
_refine_ls_wR_factor_ref 0.2389
_reflns_number_gt 2935
_reflns_number_total 4129
_reflns_threshold_expression >2sigma(I)
_cod_data_source_file c2cc34033j.txt
_cod_data_source_block cosalenpp_i222
_cod_original_cell_volume 17427.8(15)
_cod_original_sg_symbol_H-M I222
_cod_database_code 7108224

loop_
_symmetry_equiv_pos_as_xyz
'x, y, z'
'-x, -y, z'
'-x, y, -z'
'x, -y, -z'
'x+1/2, y+1/2, z+1/2'
'-x+1/2, -y+1/2, z+1/2'
'-x+1/2, y+1/2, -z+1/2'
'x+1/2, -y+1/2, -z+1/2'

loop_
_atom_site_label
_atom_site_type_symbol
_atom_site_fract_x
_atom_site_fract_y
_atom_site_fract_z
_atom_site_U_iso_or_equiv
_atom_site_adp_type
_atom_site_occupancy
_atom_site_symmetry_multiplicity
_atom_site_calc_flag
_atom_site_refinement_flags
C8 C 0.2909(5) 0.6647(5) 0.2920(3) 0.107(5) Uiso 1 1 d GU
C9 C 0.2603(9) 0.6918(6) 0.3151(2) 0.148(7) Uiso 1 1 d GU
C10 C 0.1866(10) 0.7143(6) 0.3153(2) 0.158(7) Uiso 1 1 d GDU
C15 C 0.1435(5) 0.7096(6) 0.2925(4) 0.136(7) Uiso 1 1 d GU
C16 C 0.1742(8) 0.6825(6) 0.2694(2) 0.102(5) Uiso 1 1 d GU
C17 C 0.2478(9) 0.6601(5) 0.2691(2) 0.120(6) Uiso 1 1 d GU
Co2 Co -0.0048(2) 0.70428(11) 0.26767(5) 0.1273(10) Uani 1 1 d U
C45 C 0.6992(6) 0.6770(6) 0.2927(4) 0.136(7) Uiso 1 1 d GU
C35 C 0.7325(9) 0.7014(6) 0.3158(3) 0.119(6) Uiso 1 1 d GU
C36 C 0.8078(9) 0.7185(5) 0.3159(3) 0.117(6) Uiso 1 1 d GDU
C34 C 0.8499(5) 0.7112(6) 0.2930(4) 0.159(8) Uiso 1 1 d GU
C33 C 0.8166(11) 0.6869(7) 0.2699(3) 0.153(7) Uiso 1 1 d GU
C46 C 0.7413(11) 0.6698(6) 0.2698(2) 0.165(8) Uiso 1 1 d GU
O2 O 0.0685(8) 0.7173(6) 0.2948(2) 0.155(5) Uiso 1 1 d U
O3 O -0.0764(8) 0.7235(5) 0.2945(2) 0.135(4) Uiso 1 1 d U
C1F C 0.5051 0.3175 0.5130 0.262 Uiso 0.25 1 d PU
C2F C 0.5352 0.2531 0.5299 0.272 Uiso 0.25 1 d PU
C3F C 0.5857 0.2017 0.5168 0.293 Uiso 0.25 1 d PU
C4F C 0.5731 0.1924 0.4887 0.297 Uiso 0.25 1 d PU
C5F C 0.5402 0.2503 0.4711 0.284 Uiso 0.25 1 d PU
C6F C 0.5418 0.3230 0.4885 0.263 Uiso 0.25 1 d PU
N1 N 0.0650(8) 0.6832(5) 0.2397(3) 0.105(4) Uiso 1 1 d U
O6 O 0.4055(7) 0.6368(5) 0.3166(3) 0.129(4) Uiso 1 1 d U
C8D C 0.4972 0.6530 0.5540 0.318 Uiso 0.50 1 d PDU
C9D C 0.4504 0.6735 0.5335 0.325 Uiso 0.50 1 d PDU
C10D C 0.5707 0.6650 0.5454 0.347 Uiso 0.50 1 d PDU
C11D C 0.4873 0.7021 0.5748 0.343 Uiso 0.50 1 d PDU
O15 O 0.5942(10) 0.6112(8) 0.2678(3) 0.216(8) Uiso 1 1 d U
C20 C 0.6094(11) 0.6381(10) 0.2870(5) 0.148(7) Uiso 1 1 d U
O10 O 0.0065(9) 0.8039(5) 0.26285(18) 0.175(4) Uiso 1 1 d U
C18 C 0.3730(10) 0.6434(7) 0.2952(4) 0.104(6) Uiso 1 1 d U
O12 O 0.3993(7) 0.6168(5) 0.2732(2) 0.125(4) Uiso 1 1 d U
C19 C 0.1411(11) 0.7330(9) 0.3456(3) 0.145(7) Uiso 1 1 d DU
O13 O 0.5888(7) 0.6486(6) 0.3117(3) 0.159(5) Uiso 1 1 d U
C22 C 0.1428(10) 0.6722(7) 0.2463(3) 0.105(5) Uiso 1 1 d U
C24 C 0.0802(12) 0.6679(10) 0.1912(4) 0.160(8) Uiso 1 1 d U
C27 C -0.0882(11) 0.6672(9) 0.1932(4) 0.147(7) Uiso 1 1 d U
C23 C 0.0260(9) 0.6563(7) 0.2155(3) 0.121(6) Uiso 1 1 d U
C25 C 0.0376(13) 0.6257(12) 0.1716(4) 0.232(10) Uiso 1 1 d U
C29 C 0.0982(10) 0.6695(9) 0.3553(3) 0.168(7) Uiso 1 1 d DU
C28 C 0.1112(12) 0.8071(11) 0.3387(4) 0.196(8) Uiso 1 1 d DU
C30 C 0.2227(14) 0.7455(11) 0.3646(5) 0.227(10) Uiso 1 1 d DU
C31 C -0.0371(9) 0.7051(8) 0.2150(3) 0.134(6) Uiso 1 1 d U
N2 N -0.0872(12) 0.6945(7) 0.2413(4) 0.165(6) Uiso 1 1 d U
C37 C -0.1568(14) 0.6902(10) 0.2392(4) 0.177(9) Uiso 1 1 d U
C39 C 0.7759(13) 0.7908(11) 0.3583(4) 0.210(9) Uiso 1 1 d DU
C41 C 0.9117(11) 0.7211(10) 0.3531(4) 0.178(8) Uiso 1 1 d DU
C42 C 0.8446(12) 0.7619(10) 0.3381(4) 0.173(8) Uiso 1 1 d DU
C43 C 0.8683(11) 0.8406(10) 0.3298(4) 0.173(8) Uiso 1 1 d DU
O8 O 0.5000 0.5000 0.2960(2) 0.141(4) Uiso 1 2 d SU
C1D C 0.5000 0.5000 0.6064(3) 0.181(8) Uiso 1 2 d SDU
C2D C 0.497(5) 0.4374(2) 0.5927(3) 0.23(2) Uiso 0.50 1 d PDU
C3D C 0.4957(16) 0.4376(2) 0.5651(3) 0.25(2) Uiso 0.50 1 d PDU
C4D C 0.5000 0.5000 0.5513(3) 0.247(12) Uiso 1 2 d SDU
C5D C 0.498(4) 0.5627(2) 0.5651(3) 0.23(2) Uiso 0.50 1 d PDU
C6D C 0.494(4) 0.5624(3) 0.5926(3) 0.22(2) Uiso 0.50 1 d PDU
C7D C 0.5000 0.5000 0.6377(4) 0.134(7) Uiso 1 2 d SDU
O1D O 0.4985(8) 0.4404(4) 0.64778(16) 0.139(3) Uiso 1 1 d U
O3D O 0.5000 0.5000 0.5257(5) 0.282(9) Uiso 1 2 d SDU
C12D C 0.4585 0.3929 0.5478 0.278 Uiso 0.50 1 d PDU
N1F N 0.4996 0.3812 0.5252 0.297 Uiso 0.50 1 d PDU
Zn2 Zn 0.49755(16) 0.58750(9) 0.31507(3) 0.1279(9) Uani 1 1 d U
C11 C -0.0389(10) 0.6797(9) 0.1636(4) 0.182(8) Uiso 1 1 d U
O5 O -0.0178(7) 0.6035(5) 0.27737(17) 0.155(4) Uiso 1 1 d U
Co1 Co 0.5000 0.4515(4) 0.5000 0.233(5) Uani 0.50 2 d SPU
O1F O 0.608(3) 0.468(2) 0.5060(16) 0.26(3) Uiso 0.25 1 d PU

loop_
_atom_site_aniso_label
_atom_site_aniso_U_11
_atom_site_aniso_U_22
_atom_site_aniso_U_33
_atom_site_aniso_U_23
_atom_site_aniso_U_13
_atom_site_aniso_U_12
Co2 0.0800(19) 0.150(2) 0.152(2) -0.0088(15) -0.008(3) 0.002(2)
Zn2 0.0785(15) 0.1641(17) 0.1411(18) 0.0105(13) -0.004(2) -0.003(2)
Co1 0.357(16) 0.150(6) 0.191(9) 0.000 0.139(13) 0.000

loop_
_atom_type_symbol
_atom_type_description
_atom_type_scat_dispersion_real
_atom_type_scat_dispersion_imag
_atom_type_scat_source
C C 0.0181 0.0091 'International Tables Vol C Tables 4.2.6.8 and 6.1.1.4'
Co Co -2.3653 3.6143 'International Tables Vol C Tables 4.2.6.8 and 6.1.1.4'
N N 0.0311 0.0180 'International Tables Vol C Tables 4.2.6.8 and 6.1.1.4'
O O 0.0492 0.0322 'International Tables Vol C Tables 4.2.6.8 and 6.1.1.4'
Zn Zn -1.5491 0.6778 'International Tables Vol C Tables 4.2.6.8 and 6.1.1.4'

loop_
_geom_angle_atom_site_label_1
_geom_angle_atom_site_label_2
_geom_angle_atom_site_label_3
_geom_angle
_geom_angle_site_symmetry_1
_geom_angle_site_symmetry_3
C9 C8 C17 120.0 . .
C9 C8 C18 113.0(15) . .
C17 C8 C18 127.0(15) . .
C8 C9 C10 120.0 . .
C9 C10 C15 120.0 . .
C9 C10 C19 120.6(14) . .
C15 C10 C19 118.3(14) . .
O2 C15 C16 120.2(15) . .
O2 C15 C10 118.2(15) . .
C16 C15 C10 120.0 . .
C22 C16 C15 129.3(17) . .
C22 C16 C17 110.7(17) . .
C15 C16 C17 120.0 . .
C16 C17 C8 120.0 . .
O3 Co2 O2 85.9(4) . .
O3 Co2 N1 177.9(6) . .
O2 Co2 N1 96.0(6) . .
O3 Co2 O10 88.1(5) . .
O2 Co2 O10 83.6(5) . .
N1 Co2 O10 92.8(5) . .
O3 Co2 N2 89.7(7) . .
O2 Co2 N2 175.4(7) . .
N1 Co2 N2 88.4(6) . .
O10 Co2 N2 95.0(6) . .
O3 Co2 O5 86.3(4) . .
O2 Co2 O5 91.8(5) . .
N1 Co2 O5 92.9(4) . .
O10 Co2 O5 173.1(4) . .
N2 Co2 O5 89.1(5) . .
C35 C45 C46 120.0 . .
C35 C45 C20 131.2(16) . .
C46 C45 C20 108.1(16) . .
C45 C35 C36 120.0 . .
C35 C36 C34 120.0 . .
C35 C36 C42 123.1(16) . .
C34 C36 C42 115.2(16) . .
O3 C34 C33 122.1(17) 1_655 .
O3 C34 C36 117.8(17) 1_655 .
C33 C34 C36 120.0 . .
C46 C33 C34 120.0 . .
C46 C33 C37 107.0(18) . 1_655
C34 C33 C37 131.3(17) . 1_655
C33 C46 C45 120.0 . .
C15 O2 Co2 127.2(12) . .
C34 O3 Co2 126(9) 1_455 .
C6F C1F C9D 130.8 3_656 2_665
C6F C1F C1F 76.8 3_656 3_656
C9D C1F C1F 149.5 2_665 3_656
C6F C1F N1F 82.0 3_656 .
C9D C1F N1F 64.9 2_665 .
C1F C1F N1F 115.6 3_656 .
C6F C1F C6F 112.0 3_656 .
C9D C1F C6F 113.5 2_665 .
C1F C1F C6F 36.3 3_656 .
N1F C1F C6F 111.2 . .
C6F C1F C2F 118.5 3_656 .
C9D C1F C2F 58.6 2_665 .
C1F C1F C2F 125.1 3_656 .
N1F C1F C2F 118.6 . .
C6F C1F C2F 111.6 . .
C6F C1F C5F 70.7 3_656 3_656
C9D C1F C5F 91.1 2_665 3_656
C1F C1F C5F 113.2 3_656 3_656
N1F C1F C5F 115.3 . 3_656
C6F C1F C5F 133.2 . 3_656
C2F C1F C5F 47.9 . 3_656
C5F C2F C9D 102.9 3_656 2_665
C5F C2F C3F 124.1 3_656 .
C9D C2F C3F 126.5 2_665 .
C5F C2F C1F 71.0 3_656 .
C9D C2F C1F 51.0 2_665 .
C3F C2F C1F 118.8 . .
C4F C3F C2F 115.0 . .
C3F C4F C5F 122.2 . .
C2F C5F C4F 115.7 3_656 .
C2F C5F C6F 90.2 3_656 .
C4F C5F C6F 107.5 . .
C2F C5F C1F 61.1 3_656 3_656
C4F C5F C1F 117.1 . 3_656
C6F C5F C1F 29.1 . 3_656
C2F C5F C10D 103.6 3_656 4_566
C4F C5F C10D 139.3 . 4_566
C6F C5F C10D 60.2 . 4_566
C1F C5F C10D 72.3 3_656 4_566
C1F C6F C1F 66.9 3_656 .
C1F C6F N1F 64.2 3_656 3_656
C1F C6F N1F 103.2 . 3_656
C1F C6F C5F 80.3 3_656 .
C1F C6F C5F 113.4 . .
N1F C6F C5F 112.1 3_656 .
C1F C6F C10D 102.3 3_656 4_566
C1F C6F C10D 168.5 . 4_566
N1F C6F C10D 67.1 3_656 4_566
C5F C6F C10D 67.0 . 4_566
C1F C6F C6F 43.4 3_656 3_656
C1F C6F C6F 24.7 . 3_656
N1F C6F C6F 83.7 3_656 3_656
C5F C6F C6F 108.1 . 3_656
C10D C6F C6F 143.9 4_566 3_656
C1F C6F C9D 30.2 3_656 4_566
C1F C6F C9D 96.3 . 4_566
N1F C6F C9D 46.5 3_656 4_566
C5F C6F C9D 73.5 . 4_566
C10D C6F C9D 72.6 4_566 4_566
C6F C6F C9D 71.8 3_656 4_566
C22 N1 C23 125.9(13) . .
C22 N1 Co2 119.1(10) . .
C23 N1 Co2 111.5(11) . .
C18 O6 Zn2 115.0(12) . .
C12D C8D C9D 113.8 2_665 .
C12D C8D C10D 55.5 2_665 .
C9D C8D C10D 106.7 . .
C12D C8D C11D 138.4 2_665 .
C9D C8D C11D 106.4 . .
C10D C8D C11D 103.7 . .
C12D C8D N1F 56.4 2_665 2_665
C9D C8D N1F 57.4 . 2_665
C10D C8D N1F 75.6 . 2_665
C11D C8D N1F 161.6 . 2_665
C12D C8D C5D 52.4(17) 2_665 .
C9D C8D C5D 120.2(14) . .
C10D C8D C5D 104(2) . .
C11D C8D C5D 114.2(5) . .
N1F C8D C5D 83.4(4) 2_665 .
C12D C8D C3D 49.5(6) 2_665 2_665
C9D C8D C3D 122.6(8) . 2_665
C10D C8D C3D 100.7(8) . 2_665
C11D C8D C3D 114.7(4) . 2_665
N1F C8D C3D 83.2(4) 2_665 2_665
C5D C8D C3D 4(2) . 2_665
C1F C9D C8D 104.9 2_665 .
C1F C9D N1F 59.4 2_665 2_665
C8D C9D N1F 68.5 . 2_665
C1F C9D C2F 70.5 2_665 2_665
C8D C9D C2F 105.3 . 2_665
N1F C9D C2F 124.3 2_665 2_665
C1F C9D C6F 19.0 2_665 4_566
C8D C9D C6F 85.9 . 4_566
N1F C9D C6F 49.4 2_665 4_566
C2F C9D C6F 75.4 2_665 4_566
C12D C10D C8D 54.9 2_665 .
C12D C10D C6F 95.0 2_665 4_566
C8D C10D C6F 92.7 . 4_566
C12D C10D N1F 48.0 2_665 2_665
C8D C10D N1F 56.8 . 2_665
C6F C10D N1F 49.0 4_566 2_665
C12D C10D C5F 133.7 2_665 4_566
C8D C10D C5F 90.5 . 4_566
C6F C10D C5F 52.8 4_566 4_566
N1F C10D C5F 88.7 2_665 4_566
O15 C20 O13 144(2) . .
O15 C20 C45 123(2) . .
O13 C20 C45 92.1(17) . .
O6 C18 O12 122.2(16) . .
O6 C18 C8 124.8(17) . .
O12 C18 C8 111.0(16) . .
C29 C19 C28 129.0(17) . .
C29 C19 C30 110.7(15) . .
C28 C19 C30 106.3(16) . .
C29 C19 C10 110.2(13) . .
C28 C19 C10 98.8(13) . .
C30 C19 C10 96.6(14) . .
C20 O13 Zn2 102.6(12) . .
C16 C22 N1 126.6(16) . .
C25 C24 C23 97.0(16) . .
C31 C27 C11 103.5(14) . .
C31 C23 N1 98.7(12) . .
C31 C23 C24 111.8(14) . .
N1 C23 C24 107.2(14) . .
C24 C25 C11 103.2(17) . .
C23 C31 C27 99.1(13) . .
C23 C31 N2 109.4(14) . .
C27 C31 N2 100.8(13) . .
C37 N2 C31 119.6(19) . .
C37 N2 Co2 142.8(18) . .
C31 N2 Co2 97.1(12) . .
N2 C37 C33 103(3) . 1_455
C36 C42 C41 113.0(15) . .
C36 C42 C43 115.5(15) . .
C41 C42 C43 112.3(16) . .
C36 C42 C39 107.7(17) . .
C41 C42 C39 114.5(16) . .
C43 C42 C39 92.2(14) . .
Zn2 O8 Zn2 120.7(6) . 2_665
C2D C1D C2D 120.4(6) 2_665 .
C2D C1D C6D 7(6) 2_665 .
C2D C1D C6D 119.9(6) . .
C2D C1D C6D 119.9(6) 2_665 2_665
C2D C1D C6D 7(6) . 2_665
C6D C1D C6D 120.3(6) . 2_665
C2D C1D C7D 119.8(3) 2_665 .
C2D C1D C7D 119.8(3) . .
C6D C1D C7D 119.9(3) . .
C6D C1D C7D 119.9(3) 2_665 .
C6D C2D C3D 91(4) 2_665 .
C6D C2D C1D 87(4) 2_665 .
C3D C2D C1D 119.7(4) . .
C6D C2D C5D 86(5) 2_665 2_665
C3D C2D C5D 5(3) . 2_665
C1D C2D C5D 119.6(9) . 2_665
C5D C3D C4D 89(4) 2_665 .
C5D C3D C2D 89(4) 2_665 .
C4D C3D C2D 120.0(4) . .
C5D C3D C12D 116(4) 2_665 .
C4D C3D C12D 104.4(6) . .
C2D C3D C12D 129(2) . .
C5D C3D C6D 83(5) 2_665 2_665
C4D C3D C6D 119.2(8) . 2_665
C2D C3D C6D 7(6) . 2_665
C12D C3D C6D 133(2) . 2_665
C5D C3D C8D 83(4) 2_665 2_665
C4D C3D C8D 131.8(7) . 2_665
C2D C3D C8D 107.4(6) . 2_665
C12D C3D C8D 42.0(2) . 2_665
C6D C3D C8D 106.9(5) 2_665 2_665
O3D C4D C3D 119.9(3) . 2_665
O3D C4D C3D 119.9(3) . .
C3D C4D C3D 120.2(5) 2_665 .
O3D C4D C5D 119.8(3) . .
C3D C4D C5D 5(3) 2_665 .
C3D C4D C5D 120.1(4) . .
O3D C4D C5D 119.8(3) . 2_665
C3D C4D C5D 120.1(4) 2_665 2_665
C3D C4D C5D 5(3) . 2_665
C5D C4D C5D 120.4(5) . 2_665
C3D C5D C4D 86(4) 2_665 .
C3D C5D C6D 93(5) 2_665 .
C4D C5D C6D 119.7(4) . .
C3D C5D C2D 86(6) 2_665 2_665
C4D C5D C2D 119.6(8) . 2_665
C6D C5D C2D 7(6) . 2_665
C3D C5D C12D 59(5) 2_665 2_665
C4D C5D C12D 101.4(18) . 2_665
C6D C5D C12D 129(3) . 2_665
C2D C5D C12D 124(4) 2_665 2_665
C3D C5D C8D 93(5) 2_665 .
C4D C5D C8D 132.4(5) . .
C6D C5D C8D 107.9(6) . .
C2D C5D C8D 107.8(5) 2_665 .
C12D C5D C8D 42.1(2) 2_665 .
C2D C6D C1D 86(4) 2_665 .
C2D C6D C5D 88(4) 2_665 .
C1D C6D C5D 119.8(6) . .
C2D C6D C3D 83(4) 2_665 2_665
C1D C6D C3D 118.9(10) . 2_665
C5D C6D C3D 5(3) . 2_665
O1D C7D O1D 132.2(19) 2_665 .
O1D C7D C1D 113.9(9) 2_665 .
O1D C7D C1D 113.9(9) . .
C7D O1D Zn2 129.9(11) . 4_566
C4D O3D Co1 144.3(7) . .
C4D O3D Co1 144.3(7) . 2_665
Co1 O3D Co1 71.5(13) . 2_665
C8D C12D C10D 69.6 2_665 2_665
C8D C12D N1F 75.5 2_665 .
C10D C12D N1F 89.9 2_665 .
C8D C12D C3D 88.5(7) 2_665 .
C10D C12D C3D 145.0(5) 2_665 .
N1F C12D C3D 111.3(12) . .
C8D C12D C5D 85.5(16) 2_665 2_665
C10D C12D C5D 145.0(4) 2_665 2_665
N1F C12D C5D 107.8(18) . 2_665
C3D C12D C5D 4(3) . 2_665
C12D N1F C1F 123.7 . .
C12D N1F C9D 102.2 . 2_665
C1F N1F C9D 55.6 . 2_665
C12D N1F C6F 103.7 . 3_656
C1F N1F C6F 33.9 . 3_656
C9D N1F C6F 84.1 2_665 3_656
C12D N1F C8D 48.1 . 2_665
C1F N1F C8D 92.1 . 2_665
C9D N1F C8D 54.0 2_665 2_665
C6F N1F C8D 97.4 3_656 2_665
C12D N1F C10D 42.1 . 2_665
C1F N1F C10D 82.3 . 2_665
C9D N1F C10D 84.9 2_665 2_665
C6F N1F C10D 63.9 3_656 2_665
C8D N1F C10D 47.6 2_665 2_665
C12D N1F Co1 116.68(14) . .
C1F N1F Co1 110.14(17) . .
C9D N1F Co1 136.73(8) 2_665 .
C6F N1F Co1 103.28(15) 3_656 .
C8D N1F Co1 157.37(17) 2_665 .
C10D N1F Co1 136.91(2) 2_665 .
O6 Zn2 O8 118.2(4) . .
O6 Zn2 O1D 96.1(6) . 4_566
O8 Zn2 O1D 103.6(4) . 4_566
O6 Zn2 O13 114.5(4) . .
O8 Zn2 O13 116.5(4) . .
O1D Zn2 O13 103.5(6) 4_566 .
C27 C11 C25 96.7(13) . .
O3D Co1 O3D 108.5(13) 3_656 .
O3D Co1 N1F 168.9(8) 3_656 .
O3D Co1 N1F 82.6(6) . .
O3D Co1 N1F 82.6(6) 3_656 3_656
O3D Co1 N1F 168.9(8) . 3_656
N1F Co1 N1F 86.3(3) . 3_656
O3D Co1 Co1 54.3(7) 3_656 2_665
O3D Co1 Co1 54.3(7) . 2_665
N1F Co1 Co1 136.85(17) . 2_665
N1F Co1 Co1 136.85(17) 3_656 2_665
O3D Co1 O1F 77(2) 3_656 3_656
O3D Co1 O1F 92(2) . 3_656
N1F Co1 O1F 103(2) . 3_656
N1F Co1 O1F 91.0(18) 3_656 3_656
Co1 Co1 O1F 80.7(14) 2_665 3_656
O3D Co1 O1F 92(2) 3_656 .
O3D Co1 O1F 77(2) . .
N1F Co1 O1F 91.0(18) . .
N1F Co1 O1F 103(2) 3_656 .
Co1 Co1 O1F 80.7(14) 2_665 .
O1F Co1 O1F 161(3) 3_656 .
O1F O1F Co1 94(2) 4_566 .

loop_
_geom_bond_atom_site_label_1
_geom_bond_atom_site_label_2
_geom_bond_distance
_geom_bond_site_symmetry_2
C8 C9 1.3900 .
C8 C17 1.3900 .
C8 C18 1.537(18) .
C9 C10 1.3900 .
C10 C15 1.3900 .
C10 C19 1.770(18) .
C15 O2 1.358(15) .
C15 C16 1.3900 .
C16 C22 1.307(16) .
C16 C17 1.3900 .
Co2 O3 1.904(13) .
Co2 O2 1.913(14) .
Co2 N1 1.929(13) .
Co2 O10 1.945(10) .
Co2 N2 1.997(19) .
Co2 O5 2.017(9) .
C45 C35 1.3900 .
C45 C46 1.3900 .
C45 C20 1.80(2) .
C35 C36 1.3900 .
C36 C34 1.3900 .
C36 C42 1.54(2) .
C34 O3 1.345(15) 1_655
C34 C33 1.3900 .
C33 C46 1.3900 .
C33 C37 1.62(2) 1_655
O3 C34 1.34(3) 1_455
C1F C6F 0.8517 3_656
C1F C9D 1.3185 2_665
C1F C1F 1.3246 3_656
C1F N1F 1.3753 .
C1F C6F 1.4021 .
C1F C2F 1.5999 .
C1F C5F 1.7273 3_656
C2F C5F 1.3543 3_656
C2F C9D 1.4489 2_665
C2F C3F 1.4962 .
C3F C4F 1.4445 .
C4F C5F 1.5430 .
C5F C2F 1.3543 3_656
C5F C6F 1.6536 .
C5F C1F 1.7273 3_656
C5F C10D 1.9117 4_566
C6F C1F 0.8517 3_656
C6F N1F 1.5131 3_656
C6F C10D 1.8016 4_566
C6F C6F 1.8932 3_656
C6F C9D 1.9828 4_566
N1 C22 1.450(17) .
N1 C23 1.500(16) .
O6 C18 1.236(17) .
O6 Zn2 1.905(12) .
C8D C12D 1.2290 2_665
C8D C9D 1.3897 .
C8D C10D 1.4085 .
C8D C11D 1.4224 .
C8D N1F 1.5978 2_665
C8D C5D 1.827(6) .
C8D C3D 1.837(8) 2_665
C9D C1F 1.3185 2_665
C9D N1F 1.4467 2_665
C9D C2F 1.4489 2_665
C9D C6F 1.9828 4_566
C10D C12D 1.2384 2_665
C10D C6F 1.8016 4_566
C10D N1F 1.8484 2_665
C10D C5F 1.9117 4_566
O15 C20 1.13(2) .
C20 O13 1.31(2) .
C18 O12 1.310(16) .
C19 C29 1.53(2) .
C19 C28 1.56(2) .
C19 C30 1.76(2) .
O13 Zn2 2.023(13) .
C24 C25 1.49(2) .
C24 C23 1.58(2) .
C27 C31 1.61(2) .
C27 C11 1.75(2) .
C23 C31 1.472(17) .
C25 C11 1.77(2) .
C31 N2 1.61(2) .
N2 C37 1.25(2) .
C37 C33 1.6(2) 1_455
C39 C42 1.69(2) .
C41 C42 1.63(2) .
C42 C43 1.63(2) .
O8 Zn2 1.941(6) .
O8 Zn2 1.941(6) 2_665
C1D C2D 1.392(5) 2_665
C1D C2D 1.392(5) .
C1D C6D 1.392(5) .
C1D C6D 1.392(5) 2_665
C1D C7D 1.580(19) .
C2D C6D 0.16(14) 2_665
C2D C3D 1.392(4) .
C2D C5D 1.395(11) 2_665
C3D C5D 0.12(8) 2_665
C3D C4D 1.390(4) .
C3D C12D 1.397(10) .
C3D C6D 1.403(12) 2_665
C3D C8D 1.837(8) 2_665
C4D O3D 1.29(2) .
C4D C3D 1.390(4) 2_665
C4D C5D 1.392(4) .
C4D C5D 1.392(4) 2_665
C5D C3D 0.12(8) 2_665
C5D C6D 1.393(5) .
C5D C2D 1.395(11) 2_665
C5D C12D 1.45(4) 2_665
C6D C2D 0.16(14) 2_665
C6D C3D 1.403(12) 2_665
C7D O1D 1.256(9) 2_665
C7D O1D 1.256(9) .
O1D Zn2 1.950(8) 4_566
O3D Co1 1.599(18) .
O3D Co1 1.599(18) 2_665
C12D C8D 1.2290 2_665
C12D C10D 1.2384 2_665
C12D N1F 1.3747 .
C12D C5D 1.45(4) 2_665
N1F C9D 1.4467 2_665
N1F C6F 1.5131 3_656
N1F C8D 1.5978 2_665
N1F C10D 1.8484 2_665
N1F Co1 1.858(6) .
Zn2 O1D 1.950(8) 4_566
Co1 O3D 1.599(18) 3_656
Co1 N1F 1.858(6) 3_656
Co1 Co1 1.868(16) 2_665
Co1 O1F 1.99(6) 3_656
Co1 O1F 1.99(6) .
O1F O1F 1.37(10) 4_566
